data_7206045
loop_
_publ_author_name
'Zhu, Lingyan'
'Agarwal, Arun'
'Lai, Jinfeng'
'Al-Kaysi, Rabih O.'
'Tham, Fook S.'
'Ghaddar, Tarek'
'Mueller, Leonard'
'Bardeen, Christopher J.'

_publ_section_title
;
 Solid-state photochemical and photomechanical properties of molecular
 crystal nanorods composed of anthracene ester derivatives
;
_journal_issue 17
_journal_name_full 'Journal of Materials Chemistry'
_journal_page_first 6258
_journal_paper_doi 10.1039/c1jm10228a
_journal_volume 21
_journal_year 2011
_chemical_formula_sum 'C22 H22 O2'
_chemical_formula_weight 318.40
_chemical_name_systematic
;
?
;
_space_group_IT_number 2
_symmetry_cell_setting triclinic
_symmetry_space_group_name_Hall '-P 1'
_symmetry_space_group_name_H-M 'P -1'
_atom_sites_solution_hydrogens geom
_atom_sites_solution_primary direct
_atom_sites_solution_secondary difmap
_audit_creation_method SHELXL-97
_cell_angle_alpha 80.8542(13)
_cell_angle_beta 87.0945(13)
_cell_angle_gamma 86.9151(13)
_cell_formula_units_Z 2
_cell_length_a 8.1422(7)
_cell_length_b 9.8073(8)
_cell_length_c 10.3190(9)
_cell_measurement_reflns_used 5221
_cell_measurement_temperature 100(2)
_cell_measurement_theta_max 31.15
_cell_measurement_theta_min 2.51
_cell_volume 811.61(12)
_computing_cell_refinement 'Bruker SAINT'
_computing_data_collection 'Bruker APEX2'
_computing_data_reduction 'Bruker SAINT'
_computing_molecular_graphics 'Bruker SHELXTL'
_computing_publication_material 'Bruker SHELXTL'
_computing_structure_refinement 'SHELXL-97 (Sheldrick, 2008)'
_computing_structure_solution 'SHELXS-97 (Sheldrick, 2008)'
_diffrn_ambient_temperature 100(2)
_diffrn_measured_fraction_theta_full 0.996
_diffrn_measured_fraction_theta_max 0.996
_diffrn_measurement_device_type 'Bruker APEX-II CCD'
_diffrn_measurement_method '\f and \w scans'
_diffrn_radiation_monochromator graphite
_diffrn_radiation_source 'Normal-focus sealed tube'
_diffrn_radiation_type MoK\a
_diffrn_radiation_wavelength 0.71073
_diffrn_reflns_av_R_equivalents 0.0365
_diffrn_reflns_av_sigmaI/netI 0.0309
_diffrn_reflns_limit_h_max 10
_diffrn_reflns_limit_h_min -10
_diffrn_reflns_limit_k_max 13
_diffrn_reflns_limit_k_min -13
_diffrn_reflns_limit_l_max 13
_diffrn_reflns_limit_l_min -13
_diffrn_reflns_number 16115
_diffrn_reflns_theta_full 28.28
_diffrn_reflns_theta_max 28.28
_diffrn_reflns_theta_min 2.11
_exptl_absorpt_coefficient_mu 0.082
_exptl_absorpt_correction_T_max 0.9861
_exptl_absorpt_correction_T_min 0.9675
_exptl_absorpt_correction_type multi-scan
_exptl_absorpt_process_details 'Bruker SADABS'
_exptl_crystal_colour 'light-tinted yelloW'
_exptl_crystal_density_diffrn 1.303
_exptl_crystal_density_meas ?
_exptl_crystal_density_method 'not measured'
_exptl_crystal_description 'square prism'
_exptl_crystal_F_000 340
_exptl_crystal_size_max 0.41
_exptl_crystal_size_mid 0.39
_exptl_crystal_size_min 0.17
_refine_diff_density_max 0.284
_refine_diff_density_min -0.355
_refine_diff_density_rms 0.073
_refine_ls_extinction_method none
_refine_ls_goodness_of_fit_ref 1.084
_refine_ls_hydrogen_treatment constr
_refine_ls_matrix_type full
_refine_ls_number_parameters 218
_refine_ls_number_reflns 4018
_refine_ls_number_restraints 0
_refine_ls_restrained_S_all 1.084
_refine_ls_R_factor_all 0.0529
_refine_ls_R_factor_gt 0.0425
_refine_ls_shift/su_max 0.000
_refine_ls_shift/su_mean 0.000
_refine_ls_structure_factor_coef Fsqd
_refine_ls_weighting_details 'calc w=1/[\s^2^(Fo^2^)+(0.0684P)^2^+0.1135P] where P=(Fo^2^+2Fc^2^)/3'
_refine_ls_weighting_scheme calc
_refine_ls_wR_factor_gt 0.1135
_refine_ls_wR_factor_ref 0.1244
_reflns_number_gt 3243
_reflns_number_total 4018
_reflns_threshold_expression >2sigma(I)
_cod_data_source_file c1jm10228a.txt
_cod_data_source_block cb17_0m
_cod_depositor_comments
;
The following automatic conversions were performed:
'_symmetry_cell_setting' value 'Triclinic' changed to 'triclinic'
according to '/home/saulius/struct/CIF-dictionaries/cif_core.dic'
dictionary named 'cif_core.dic' version 2.4.1 from 2010-06-29.

Automatic conversion script
Id: cif_fix_enum 1555 2011-01-17 13:19:09Z saulius 

The following automatic conversions were performed:

'_exptl_crystal_density_meas' value 'not measured' was changed to '?'
- the value is perceived as not measured.

Automatic conversion script
Id: cif_fix_values 3008 2015-01-20 13:52:24Z robertas 
;
_cod_original_sg_symbol_H-M P-1
_cod_database_code 7206045

loop_
_symmetry_equiv_pos_as_xyz
'x, y, z'
'-x, -y, -z'

loop_
_atom_site_label
_atom_site_type_symbol
_atom_site_fract_x
_atom_site_fract_y
_atom_site_fract_z
_atom_site_U_iso_or_equiv
_atom_site_adp_type
_atom_site_occupancy
_atom_site_symmetry_multiplicity
_atom_site_calc_flag
_atom_site_refinement_flags
_atom_site_disorder_assembly
_atom_site_disorder_group
C1 C 0.02979(13) 0.69734(11) -0.04220(12) 0.0174(2) Uani 1 1 d . . .
H1 H 0.0894 0.6243 0.0098 0.021 Uiso 1 1 calc R . .
C2 C 0.03998(13) 0.70753(12) -0.17494(12) 0.0194(2) Uani 1 1 d . . .
H2 H 0.1056 0.6411 -0.2145 0.023 Uiso 1 1 calc R . .
C3 C -0.04629(13) 0.81637(12) -0.25581(12) 0.0196(2) Uani 1 1 d . . .
H3 H -0.0357 0.8236 -0.3487 0.024 Uiso 1 1 calc R . .
C4 C -0.14405(13) 0.91017(11) -0.20003(12) 0.0178(2) Uani 1 1 d . . .
H4 H -0.2019 0.9821 -0.2547 0.021 Uiso 1 1 calc R . .
C4A C -0.16088(12) 0.90202(11) -0.06091(11) 0.0149(2) Uani 1 1 d . . .
C5 C -0.38036(13) 1.08715(11) 0.19359(12) 0.0185(2) Uani 1 1 d . . .
H5 H -0.4431 1.1565 0.1398 0.022 Uiso 1 1 calc R . .
C6 C -0.38998(13) 1.08225(12) 0.32574(13) 0.0207(3) Uani 1 1 d . . .
H6 H -0.4582 1.1485 0.3635 0.025 Uiso 1 1 calc R . .
C7 C -0.29872(14) 0.97864(12) 0.40812(12) 0.0204(3) Uani 1 1 d . . .
H7 H -0.3059 0.9764 0.5006 0.024 Uiso 1 1 calc R . .
C8 C -0.20074(13) 0.88216(11) 0.35567(12) 0.0176(2) Uani 1 1 d . . .
H8 H -0.1417 0.8127 0.4122 0.021 Uiso 1 1 calc R . .
C8A C -0.18571(12) 0.88422(10) 0.21693(11) 0.0143(2) Uani 1 1 d . . .
C9 C -0.08340(12) 0.78900(11) 0.15758(11) 0.0141(2) Uani 1 1 d . . .
C9A C -0.06953(12) 0.79496(10) 0.02113(11) 0.0143(2) Uani 1 1 d . . .
C10 C -0.26264(12) 0.99613(11) -0.00194(12) 0.0162(2) Uani 1 1 d . . .
H10 H -0.3235 1.0665 -0.0560 0.019 Uiso 1 1 calc R . .
C10A C -0.27720(12) 0.98960(11) 0.13353(12) 0.0152(2) Uani 1 1 d . . .
C11 C 0.00879(12) 0.67935(11) 0.24798(11) 0.0153(2) Uani 1 1 d . . .
O1 O -0.05717(9) 0.58855(8) 0.32162(9) 0.0217(2) Uani 1 1 d . . .
O2 O 0.17071(9) 0.70034(7) 0.23819(8) 0.01490(18) Uani 1 1 d . . .
C12 C 0.28396(13) 0.62818(11) 0.33852(11) 0.0164(2) Uani 1 1 d . . .
C13 C 0.29153(13) 0.47145(11) 0.34218(12) 0.0193(2) Uani 1 1 d . . .
H13A H 0.3613 0.4279 0.4147 0.023 Uiso 1 1 calc R . .
H13B H 0.1793 0.4372 0.3614 0.023 Uiso 1 1 calc R . .
C14 C 0.35989(13) 0.42679(11) 0.21440(12) 0.0198(3) Uani 1 1 d . . .
H14A H 0.2822 0.4586 0.1439 0.024 Uiso 1 1 calc R . .
H14B H 0.3709 0.3246 0.2257 0.024 Uiso 1 1 calc R . .
C15 C 0.52731(13) 0.48664(12) 0.17462(12) 0.0209(3) Uani 1 1 d . . .
H15A H 0.6073 0.4501 0.2422 0.025 Uiso 1 1 calc R . .
H15B H 0.5681 0.4586 0.0903 0.025 Uiso 1 1 calc R . .
C16 C 0.51267(13) 0.64389(12) 0.16012(12) 0.0197(2) Uani 1 1 d . . .
H16A H 0.6217 0.6823 0.1346 0.024 Uiso 1 1 calc R . .
H16B H 0.4362 0.6806 0.0900 0.024 Uiso 1 1 calc R . .
C17 C 0.44912(13) 0.68848(12) 0.28917(12) 0.0187(2) Uani 1 1 d . . .
H17A H 0.4369 0.7906 0.2770 0.022 Uiso 1 1 calc R . .
H17B H 0.5314 0.6588 0.3567 0.022 Uiso 1 1 calc R . .
C18 C 0.22867(15) 0.66883(12) 0.47056(12) 0.0226(3) Uani 1 1 d . . .
H18A H 0.2142 0.7697 0.4615 0.034 Uiso 1 1 calc R . .
H18B H 0.3121 0.6360 0.5349 0.034 Uiso 1 1 calc R . .
H18C H 0.1240 0.6270 0.5004 0.034 Uiso 1 1 calc R . .

loop_
_atom_site_aniso_label
_atom_site_aniso_U_11
_atom_site_aniso_U_22
_atom_site_aniso_U_33
_atom_site_aniso_U_23
_atom_site_aniso_U_13
_atom_site_aniso_U_12
C1 0.0144(5) 0.0169(5) 0.0221(6) -0.0070(4) 0.0008(4) -0.0011(4)
C2 0.0165(5) 0.0222(5) 0.0214(6) -0.0102(5) 0.0022(4) -0.0017(4)
C3 0.0204(5) 0.0245(6) 0.0155(6) -0.0074(5) 0.0023(4) -0.0058(4)
C4 0.0183(5) 0.0195(5) 0.0161(6) -0.0035(4) -0.0008(4) -0.0032(4)
C4A 0.0136(5) 0.0154(5) 0.0164(6) -0.0039(4) 0.0010(4) -0.0040(4)
C5 0.0164(5) 0.0165(5) 0.0230(7) -0.0048(4) 0.0013(4) 0.0004(4)
C6 0.0191(5) 0.0203(5) 0.0240(7) -0.0092(5) 0.0052(5) -0.0009(4)
C7 0.0215(5) 0.0244(6) 0.0166(6) -0.0077(5) 0.0037(4) -0.0043(4)
C8 0.0176(5) 0.0185(5) 0.0172(6) -0.0041(4) 0.0008(4) -0.0027(4)
C8A 0.0122(5) 0.0149(5) 0.0164(6) -0.0038(4) 0.0003(4) -0.0034(4)
C9 0.0116(4) 0.0139(5) 0.0171(6) -0.0028(4) 0.0001(4) -0.0029(4)
C9A 0.0114(4) 0.0143(5) 0.0179(6) -0.0046(4) 0.0015(4) -0.0037(4)
C10 0.0149(5) 0.0151(5) 0.0188(6) -0.0029(4) -0.0007(4) -0.0009(4)
C10A 0.0126(5) 0.0150(5) 0.0184(6) -0.0046(4) 0.0016(4) -0.0024(4)
C11 0.0151(5) 0.0156(5) 0.0160(6) -0.0058(4) 0.0005(4) -0.0008(4)
O1 0.0188(4) 0.0189(4) 0.0256(5) 0.0020(3) 0.0027(3) -0.0028(3)
O2 0.0129(3) 0.0161(4) 0.0152(4) -0.0007(3) -0.0008(3) -0.0008(3)
C12 0.0163(5) 0.0184(5) 0.0143(6) -0.0017(4) -0.0031(4) 0.0008(4)
C13 0.0184(5) 0.0168(5) 0.0212(7) 0.0003(4) 0.0004(4) 0.0014(4)
C14 0.0184(5) 0.0165(5) 0.0247(7) -0.0051(5) 0.0001(4) 0.0016(4)
C15 0.0159(5) 0.0260(6) 0.0206(6) -0.0050(5) -0.0012(4) 0.0035(4)
C16 0.0137(5) 0.0245(6) 0.0211(7) -0.0037(5) 0.0007(4) -0.0034(4)
C17 0.0155(5) 0.0211(5) 0.0204(6) -0.0048(5) -0.0034(4) -0.0022(4)
C18 0.0252(6) 0.0265(6) 0.0167(6) -0.0056(5) -0.0014(5) 0.0007(4)

loop_
_atom_type_symbol
_atom_type_description
_atom_type_scat_dispersion_real
_atom_type_scat_dispersion_imag
_atom_type_scat_source
C C 0.0033 0.0016 'International Tables Vol C Tables 4.2.6.8 and 6.1.1.4'
H H 0.0000 0.0000 'International Tables Vol C Tables 4.2.6.8 and 6.1.1.4'
O O 0.0106 0.0060 'International Tables Vol C Tables 4.2.6.8 and 6.1.1.4'

loop_
_geom_angle_atom_site_label_1
_geom_angle_atom_site_label_2
_geom_angle_atom_site_label_3
_geom_angle
_geom_angle_site_symmetry_1
_geom_angle_site_symmetry_3
_geom_angle_publ_flag
C2 C1 C9A 121.11(10) . . ?
C2 C1 H1 119.4 . . ?
C9A C1 H1 119.4 . . ?
C1 C2 C3 120.94(10) . . ?
C1 C2 H2 119.5 . . ?
C3 C2 H2 119.5 . . ?
C4 C3 C2 120.00(11) . . ?
C4 C3 H3 120.0 . . ?
C2 C3 H3 120.0 . . ?
C3 C4 C4A 120.99(11) . . ?
C3 C4 H4 119.5 . . ?
C4A C4 H4 119.5 . . ?
C10 C4A C4 121.76(10) . . ?
C10 C4A C9A 119.05(10) . . ?
C4 C4A C9A 119.19(9) . . ?
C6 C5 C10A 121.17(11) . . ?
C6 C5 H5 119.4 . . ?
C10A C5 H5 119.4 . . ?
C5 C6 C7 120.39(10) . . ?
C5 C6 H6 119.8 . . ?
C7 C6 H6 119.8 . . ?
C8 C7 C6 120.60(11) . . ?
C8 C7 H7 119.7 . . ?
C6 C7 H7 119.7 . . ?
C7 C8 C8A 120.89(11) . . ?
C7 C8 H8 119.6 . . ?
C8A C8 H8 119.6 . . ?
C9 C8A C8 123.16(10) . . ?
C9 C8A C10A 118.33(10) . . ?
C8 C8A C10A 118.50(9) . . ?
C9A C9 C8A 121.79(10) . . ?
C9A C9 C11 121.40(9) . . ?
C8A C9 C11 116.80(10) . . ?
C9 C9A C1 123.19(10) . . ?
C9 C9A C4A 119.10(9) . . ?
C1 C9A C4A 117.71(10) . . ?
C10A C10 C4A 121.82(10) . . ?
C10A C10 H10 119.1 . . ?
C4A C10 H10 119.1 . . ?
C10 C10A C5 121.66(10) . . ?
C10 C10A C8A 119.90(9) . . ?
C5 C10A C8A 118.43(10) . . ?
O1 C11 O2 125.72(10) . . ?
O1 C11 C9 123.52(9) . . ?
O2 C11 C9 110.71(9) . . ?
C11 O2 C12 121.22(8) . . ?
O2 C12 C18 108.10(8) . . ?
O2 C12 C17 102.01(9) . . ?
C18 C12 C17 111.42(9) . . ?
O2 C12 C13 112.00(9) . . ?
C18 C12 C13 112.18(10) . . ?
C17 C12 C13 110.67(9) . . ?
C14 C13 C12 113.42(10) . . ?
C14 C13 H13A 108.9 . . ?
C12 C13 H13A 108.9 . . ?
C14 C13 H13B 108.9 . . ?
C12 C13 H13B 108.9 . . ?
H13A C13 H13B 107.7 . . ?
C13 C14 C15 110.96(9) . . ?
C13 C14 H14A 109.4 . . ?
C15 C14 H14A 109.4 . . ?
C13 C14 H14B 109.4 . . ?
C15 C14 H14B 109.4 . . ?
H14A C14 H14B 108.0 . . ?
C16 C15 C14 109.90(8) . . ?
C16 C15 H15A 109.7 . . ?
C14 C15 H15A 109.7 . . ?
C16 C15 H15B 109.7 . . ?
C14 C15 H15B 109.7 . . ?
H15A C15 H15B 108.2 . . ?
C17 C16 C15 110.22(10) . . ?
C17 C16 H16A 109.6 . . ?
C15 C16 H16A 109.6 . . ?
C17 C16 H16B 109.6 . . ?
C15 C16 H16B 109.6 . . ?
H16A C16 H16B 108.1 . . ?
C16 C17 C12 112.89(9) . . ?
C16 C17 H17A 109.0 . . ?
C12 C17 H17A 109.0 . . ?
C16 C17 H17B 109.0 . . ?
C12 C17 H17B 109.0 . . ?
H17A C17 H17B 107.8 . . ?
C12 C18 H18A 109.5 . . ?
C12 C18 H18B 109.5 . . ?
H18A C18 H18B 109.5 . . ?
C12 C18 H18C 109.5 . . ?
H18A C18 H18C 109.5 . . ?
H18B C18 H18C 109.5 . . ?

loop_
_geom_bond_atom_site_label_1
_geom_bond_atom_site_label_2
_geom_bond_distance
_geom_bond_site_symmetry_2
_geom_bond_publ_flag
C1 C2 1.3561(17) . ?
C1 C9A 1.4351(14) . ?
C1 H1 0.9500 . ?
C2 C3 1.4230(17) . ?
C2 H2 0.9500 . ?
C3 C4 1.3617(15) . ?
C3 H3 0.9500 . ?
C4 C4A 1.4250(16) . ?
C4 H4 0.9500 . ?
C4A C10 1.3978(14) . ?
C4A C9A 1.4386(15) . ?
C5 C6 1.3553(17) . ?
C5 C10A 1.4333(14) . ?
C5 H5 0.9500 . ?
C6 C7 1.4197(17) . ?
C6 H6 0.9500 . ?
C7 C8 1.3647(15) . ?
C7 H7 0.9500 . ?
C8 C8A 1.4277(16) . ?
C8 H8 0.9500 . ?
C8A C9 1.4098(14) . ?
C8A C10A 1.4363(15) . ?
C9 C9A 1.3990(16) . ?
C9 C11 1.5017(15) . ?
C10 C10A 1.3885(16) . ?
C10 H10 0.9500 . ?
C11 O1 1.2058(14) . ?
C11 O2 1.3415(12) . ?
O2 C12 1.4888(13) . ?
C12 C18 1.5196(16) . ?
C12 C17 1.5290(15) . ?
C12 C13 1.5295(15) . ?
C13 C14 1.5243(16) . ?
C13 H13A 0.9900 . ?
C13 H13B 0.9900 . ?
C14 C15 1.5245(16) . ?
C14 H14A 0.9900 . ?
C14 H14B 0.9900 . ?
C15 C16 1.5243(16) . ?
C15 H15A 0.9900 . ?
C15 H15B 0.9900 . ?
C16 C17 1.5241(16) . ?
C16 H16A 0.9900 . ?
C16 H16B 0.9900 . ?
C17 H17A 0.9900 . ?
C17 H17B 0.9900 . ?
C18 H18A 0.9800 . ?
C18 H18B 0.9800 . ?
C18 H18C 0.9800 . ?

loop_
_geom_torsion_atom_site_label_1
_geom_torsion_atom_site_label_2
_geom_torsion_atom_site_label_3
_geom_torsion_atom_site_label_4
_geom_torsion
_geom_torsion_site_symmetry_1
_geom_torsion_site_symmetry_2
_geom_torsion_site_symmetry_3
_geom_torsion_site_symmetry_4
_geom_torsion_publ_flag
C9A C1 C2 C3 0.67(16) . . . . ?
C1 C2 C3 C4 -1.66(17) . . . . ?
C2 C3 C4 C4A 0.48(17) . . . . ?
C3 C4 C4A C10 -179.00(10) . . . . ?
C3 C4 C4A C9A 1.62(16) . . . . ?
C10A C5 C6 C7 -0.69(17) . . . . ?
C5 C6 C7 C8 -0.33(17) . . . . ?
C6 C7 C8 C8A 0.93(17) . . . . ?
C7 C8 C8A C9 178.51(10) . . . . ?
C7 C8 C8A C10A -0.51(15) . . . . ?
C8 C8A C9 C9A -179.07(9) . . . . ?
C10A C8A C9 C9A -0.06(15) . . . . ?
C8 C8A C9 C11 1.67(15) . . . . ?
C10A C8A C9 C11 -179.31(9) . . . . ?
C8A C9 C9A C1 -178.18(9) . . . . ?
C11 C9 C9A C1 1.05(15) . . . . ?
C8A C9 C9A C4A 0.65(15) . . . . ?
C11 C9 C9A C4A 179.87(9) . . . . ?
C2 C1 C9A C9 -179.75(10) . . . . ?
C2 C1 C9A C4A 1.41(15) . . . . ?
C10 C4A C9A C9 -0.81(15) . . . . ?
C4 C4A C9A C9 178.59(9) . . . . ?
C10 C4A C9A C1 178.08(9) . . . . ?
C4 C4A C9A C1 -2.52(14) . . . . ?
C4 C4A C10 C10A -178.99(9) . . . . ?
C9A C4A C10 C10A 0.39(16) . . . . ?
C4A C10 C10A C5 179.35(10) . . . . ?
C4A C10 C10A C8A 0.21(16) . . . . ?
C6 C5 C10A C10 -178.07(10) . . . . ?
C6 C5 C10A C8A 1.08(16) . . . . ?
C9 C8A C10A C10 -0.38(15) . . . . ?
C8 C8A C10A C10 178.68(9) . . . . ?
C9 C8A C10A C5 -179.54(9) . . . . ?
C8 C8A C10A C5 -0.48(15) . . . . ?
C9A C9 C11 O1 -112.29(12) . . . . ?
C8A C9 C11 O1 66.97(14) . . . . ?
C9A C9 C11 O2 70.00(12) . . . . ?
C8A C9 C11 O2 -110.74(10) . . . . ?
O1 C11 O2 C12 -12.56(16) . . . . ?
C9 C11 O2 C12 165.09(8) . . . . ?
C11 O2 C12 C18 -60.25(12) . . . . ?
C11 O2 C12 C17 -177.79(8) . . . . ?
C11 O2 C12 C13 63.84(12) . . . . ?
O2 C12 C13 C14 62.92(11) . . . . ?
C18 C12 C13 C14 -175.31(9) . . . . ?
C17 C12 C13 C14 -50.18(13) . . . . ?
C12 C13 C14 C15 54.12(13) . . . . ?
C13 C14 C15 C16 -57.78(13) . . . . ?
C14 C15 C16 C17 59.05(12) . . . . ?
C15 C16 C17 C12 -56.81(12) . . . . ?
O2 C12 C17 C16 -67.75(11) . . . . ?
C18 C12 C17 C16 177.13(9) . . . . ?
C13 C12 C17 C16 51.57(13) . . . . ?

loop_
_cod_related_entry_id
_cod_related_entry_database
_cod_related_entry_code
1 ChemSpider 26947227
